data_4065780
loop_
_publ_author_name
'Chen, Jiangxi'
'He, Guomei'
'Sung, Herman Ho-Yung'
'Williams, Ian Duncan'
'Lin, Zhenyang'
'Jia, Guochen'

_publ_section_title
;
 Rhenium Carbyne and \h2-Vinyl Complexes from One-Pot Reactions of
 ReH5(PMe2Ph)3with Terminal Alkynes
;
_journal_issue 12
_journal_name_full Organometallics
_journal_page_first 2693
_journal_paper_doi 10.1021/om100122a
_journal_volume 29
_journal_year 2010
_chemical_formula_sum 'C39 H46 Cl2 O P3 Re'
_chemical_formula_weight 880.77
_chemical_name_systematic
; 
 ? 
;
_space_group_IT_number 2
_symmetry_cell_setting triclinic
_symmetry_space_group_name_Hall '-P 1'
_symmetry_space_group_name_H-M 'P -1'
_atom_sites_solution_hydrogens geom
_atom_sites_solution_primary direct
_atom_sites_solution_secondary difmap
_audit_creation_method SHELXL-97
_cell_angle_alpha 102.461(7)
_cell_angle_beta 97.347(7)
_cell_angle_gamma 104.028(7)
_cell_formula_units_Z 2
_cell_length_a 8.1451(10)
_cell_length_b 12.1004(10)
_cell_length_c 21.0248(13)
_cell_measurement_reflns_used 7271
_cell_measurement_temperature 133(2)
_cell_measurement_theta_max 71.49
_cell_measurement_theta_min 3.89
_cell_volume 1927.2(3)
_computing_structure_refinement 'SHELXL-97 (Sheldrick, 1997)'
_computing_structure_solution 'SHELXS-97 (Sheldrick, 1990)'
_diffrn_ambient_temperature 133(2)
_diffrn_measured_fraction_theta_full 0.947
_diffrn_measured_fraction_theta_max 0.945
_diffrn_radiation_monochromator graphite
_diffrn_radiation_source 'fine-focus sealed tube'
_diffrn_radiation_type CuK\a
_diffrn_radiation_wavelength 1.54178
_diffrn_reflns_av_R_equivalents 0.0604
_diffrn_reflns_av_sigmaI/netI 0.0617
_diffrn_reflns_limit_h_max 9
_diffrn_reflns_limit_h_min -9
_diffrn_reflns_limit_k_max 14
_diffrn_reflns_limit_k_min -14
_diffrn_reflns_limit_l_max 25
_diffrn_reflns_limit_l_min -25
_diffrn_reflns_number 13102
_diffrn_reflns_theta_full 66.50
_diffrn_reflns_theta_max 67.50
_diffrn_reflns_theta_min 3.95
_exptl_absorpt_coefficient_mu 8.838
_exptl_absorpt_correction_T_max 1.00
_exptl_absorpt_correction_T_min 0.61
_exptl_absorpt_correction_type multi-scan
_exptl_absorpt_process_details SADABS
_exptl_crystal_colour colorless
_exptl_crystal_density_diffrn 1.518
_exptl_crystal_density_method 'not measured'
_exptl_crystal_description bar
_exptl_crystal_F_000 884
_exptl_crystal_size_max 0.20
_exptl_crystal_size_mid 0.06
_exptl_crystal_size_min 0.05
_refine_diff_density_max 2.815
_refine_diff_density_min -1.709
_refine_diff_density_rms 0.181
_refine_ls_extinction_method none
_refine_ls_goodness_of_fit_ref 1.036
_refine_ls_hydrogen_treatment constr
_refine_ls_matrix_type full
_refine_ls_number_parameters 415
_refine_ls_number_reflns 6576
_refine_ls_number_restraints 0
_refine_ls_restrained_S_all 1.036
_refine_ls_R_factor_all 0.0728
_refine_ls_R_factor_gt 0.0589
_refine_ls_shift/su_max 0.001
_refine_ls_shift/su_mean 0.000
_refine_ls_structure_factor_coef Fsqd
_refine_ls_weighting_details 'calc w=1/[\s^2^(Fo^2^)+(0.0980P)^2^+3.2000P] where P=(Fo^2^+2Fc^2^)/3'
_refine_ls_weighting_scheme calc
_refine_ls_wR_factor_gt 0.1419
_refine_ls_wR_factor_ref 0.1479
_reflns_number_gt 5599
_reflns_number_total 6576
_reflns_threshold_expression >2sigma(I)
_cod_data_source_file om100122a_si_002.cif
_cod_data_source_block chen21-complex9
_cod_depositor_comments
;
The following automatic conversions were performed:

'_symmetry_cell_setting' value 'Triclinic' changed to 'triclinic'
according to /home/saulius/struct/CIF-dictionaries/cif_core.dic
dictionary named 'cif_core.dic' version 2.4.1 from 2010-06-29.

Automatic conversion script
Id: cif_fix_values 1715 2011-07-08 13:25:40Z adriana 
;
_cod_original_sg_symbol_H-M P-1
_cod_database_code 4065780

loop_
_symmetry_equiv_pos_as_xyz
'x, y, z'
'-x, -y, -z'

loop_
_atom_site_label
_atom_site_type_symbol
_atom_site_fract_x
_atom_site_fract_y
_atom_site_fract_z
_atom_site_U_iso_or_equiv
_atom_site_adp_type
_atom_site_occupancy
_atom_site_symmetry_multiplicity
_atom_site_calc_flag
_atom_site_refinement_flags
Re1 Re 0.23235(4) 0.55210(3) 0.208836(16) 0.02370(13) Uani 1 1 d .
Cl2 Cl 0.0205(3) 0.61598(18) 0.27312(10) 0.0358(4) Uani 1 1 d .
Cl1 Cl -0.0306(2) 0.42245(16) 0.12228(9) 0.0300(4) Uani 1 1 d .
P1 P 0.1998(2) 0.39816(17) 0.26920(9) 0.0257(4) Uani 1 1 d .
P3 P 0.2146(2) 0.71100(17) 0.15622(9) 0.0264(4) Uani 1 1 d .
P2 P 0.3828(2) 0.46610(16) 0.13111(9) 0.0228(4) Uani 1 1 d .
O1 O 0.4636(8) 0.8552(5) 0.3411(3) 0.0374(13) Uani 1 1 d .
H1 H 0.3782 0.7973 0.3200 0.045 Uiso 1 1 d R
C1 C 0.4287(10) 0.6353(6) 0.2593(4) 0.0269(15) Uani 1 1 d .
C2 C 0.6062(9) 0.7129(6) 0.2946(4) 0.0258(15) Uani 1 1 d .
H2A H 0.6605 0.7549 0.2637 0.031 Uiso 1 1 calc R
H2B H 0.6781 0.6625 0.3065 0.031 Uiso 1 1 calc R
C3 C 0.6035(10) 0.8039(7) 0.3577(4) 0.0300(16) Uani 1 1 d .
C4 C 0.5711(11) 0.7478(7) 0.4144(4) 0.0328(17) Uani 1 1 d .
C5 C 0.6749(11) 0.6775(8) 0.4324(5) 0.0385(19) Uani 1 1 d .
H5A H 0.7588 0.6612 0.4070 0.046 Uiso 1 1 calc R
C6 C 0.6548(13) 0.6319(9) 0.4869(5) 0.045(2) Uani 1 1 d .
H6A H 0.7245 0.5841 0.4986 0.054 Uiso 1 1 calc R
C7 C 0.5334(14) 0.6558(9) 0.5245(5) 0.053(3) Uani 1 1 d .
H7A H 0.5197 0.6241 0.5617 0.063 Uiso 1 1 calc R
C8 C 0.4348(14) 0.7241(10) 0.5083(5) 0.049(2) Uani 1 1 d .
H8A H 0.3512 0.7396 0.5339 0.059 Uiso 1 1 calc R
C9 C 0.4545(12) 0.7725(8) 0.4539(4) 0.0398(19) Uani 1 1 d .
H9A H 0.3870 0.8229 0.4441 0.048 Uiso 1 1 calc R
C10 C 0.7692(12) 0.9034(8) 0.3782(4) 0.0381(19) Uani 1 1 d .
C11 C 0.7694(13) 1.0104(8) 0.4152(6) 0.052(3) Uani 1 1 d .
H11A H 0.6641 1.0231 0.4254 0.063 Uiso 1 1 calc R
C12 C 0.9223(16) 1.1028(9) 0.4386(7) 0.069(3) Uani 1 1 d .
H12A H 0.9201 1.1767 0.4648 0.083 Uiso 1 1 calc R
C13 C 1.0785(15) 1.0856(10) 0.4231(7) 0.065(3) Uani 1 1 d .
H13A H 1.1831 1.1471 0.4388 0.078 Uiso 1 1 calc R
C14 C 1.0764(14) 0.9785(10) 0.3847(6) 0.057(3) Uani 1 1 d .
H14A H 1.1805 0.9662 0.3728 0.068 Uiso 1 1 calc R
C15 C 0.9247(12) 0.8870(8) 0.3628(5) 0.046(2) Uani 1 1 d .
H15A H 0.9270 0.8127 0.3371 0.055 Uiso 1 1 calc R
C21 C 0.3699(10) 0.3241(7) 0.2823(4) 0.0311(17) Uani 1 1 d .
C22 C 0.3326(12) 0.2067(8) 0.2799(5) 0.041(2) Uani 1 1 d .
H22A H 0.2174 0.1579 0.2653 0.050 Uiso 1 1 calc R
C23 C 0.4650(13) 0.1592(8) 0.2991(5) 0.045(2) Uani 1 1 d .
H23A H 0.4388 0.0777 0.2977 0.054 Uiso 1 1 calc R
C24 C 0.6331(12) 0.2281(8) 0.3200(4) 0.0388(19) Uani 1 1 d .
H24A H 0.7223 0.1947 0.3327 0.047 Uiso 1 1 calc R
C25 C 0.6703(11) 0.3487(8) 0.3222(5) 0.0381(19) Uani 1 1 d .
H25A H 0.7853 0.3977 0.3370 0.046 Uiso 1 1 calc R
C26 C 0.5389(11) 0.3963(7) 0.3029(4) 0.0347(18) Uani 1 1 d .
H26A H 0.5640 0.4775 0.3037 0.042 Uiso 1 1 calc R
C27 C 0.0027(10) 0.2779(8) 0.2389(4) 0.0348(18) Uani 1 1 d .
H27A H 0.0006 0.2210 0.2658 0.052 Uiso 1 1 calc R
H27B H -0.0016 0.2389 0.1925 0.052 Uiso 1 1 calc R
H27C H -0.0971 0.3092 0.2421 0.052 Uiso 1 1 calc R
C28 C 0.1862(10) 0.4533(8) 0.3564(4) 0.0333(17) Uani 1 1 d .
H28A H 0.1731 0.3886 0.3782 0.050 Uiso 1 1 calc R
H28B H 0.0866 0.4850 0.3585 0.050 Uiso 1 1 calc R
H28C H 0.2917 0.5157 0.3791 0.050 Uiso 1 1 calc R
C31 C 0.3804(10) 0.3110(6) 0.1235(4) 0.0265(15) Uani 1 1 d .
C32 C 0.2237(11) 0.2239(7) 0.0993(4) 0.0334(17) Uani 1 1 d .
H32A H 0.1205 0.2456 0.0898 0.040 Uiso 1 1 calc R
C33 C 0.2182(13) 0.1066(8) 0.0892(5) 0.044(2) Uani 1 1 d .
H33A H 0.1122 0.0471 0.0716 0.052 Uiso 1 1 calc R
C34 C 0.3710(14) 0.0761(9) 0.1051(5) 0.050(2) Uani 1 1 d .
H34A H 0.3686 -0.0044 0.0993 0.061 Uiso 1 1 calc R
C35 C 0.5250(13) 0.1633(9) 0.1293(5) 0.045(2) Uani 1 1 d .
H35A H 0.6283 0.1423 0.1399 0.054 Uiso 1 1 calc R
C36 C 0.5298(12) 0.2772(8) 0.1379(4) 0.0371(18) Uani 1 1 d .
H36A H 0.6371 0.3359 0.1541 0.045 Uiso 1 1 calc R
C37 C 0.6093(10) 0.5429(7) 0.1413(4) 0.0292(16) Uani 1 1 d .
H37A H 0.6598 0.5010 0.1072 0.044 Uiso 1 1 calc R
H37B H 0.6697 0.5458 0.1853 0.044 Uiso 1 1 calc R
H37C H 0.6208 0.6233 0.1370 0.044 Uiso 1 1 calc R
C38 C 0.3097(11) 0.4559(7) 0.0440(4) 0.0342(17) Uani 1 1 d .
H38A H 0.3813 0.4189 0.0172 0.051 Uiso 1 1 calc R
H38B H 0.3193 0.5352 0.0379 0.051 Uiso 1 1 calc R
H38C H 0.1893 0.4083 0.0300 0.051 Uiso 1 1 calc R
C41 C 0.4135(10) 0.7887(7) 0.1333(4) 0.0280(16) Uani 1 1 d .
C42 C 0.4369(13) 0.7727(7) 0.0681(5) 0.041(2) Uani 1 1 d .
H42A H 0.3470 0.7229 0.0329 0.049 Uiso 1 1 calc R
C43 C 0.5930(15) 0.8303(8) 0.0550(6) 0.053(3) Uani 1 1 d .
H43A H 0.6101 0.8177 0.0104 0.064 Uiso 1 1 calc R
C44 C 0.7244(14) 0.9055(9) 0.1051(6) 0.054(3) Uani 1 1 d .
H44A H 0.8306 0.9435 0.0949 0.064 Uiso 1 1 calc R
C45 C 0.7005(12) 0.9254(8) 0.1707(6) 0.050(3) Uani 1 1 d .
H45A H 0.7897 0.9771 0.2056 0.060 Uiso 1 1 calc R
C46 C 0.5427(10) 0.8678(7) 0.1843(5) 0.0333(18) Uani 1 1 d .
H46A H 0.5234 0.8826 0.2286 0.040 Uiso 1 1 calc R
C47 C 0.0543(11) 0.6747(9) 0.0810(5) 0.041(2) Uani 1 1 d .
H47A H 0.0599 0.7453 0.0647 0.062 Uiso 1 1 calc R
H47B H -0.0607 0.6455 0.0905 0.062 Uiso 1 1 calc R
H47C H 0.0771 0.6137 0.0471 0.062 Uiso 1 1 calc R
C48 C 0.1552(11) 0.8350(8) 0.2054(4) 0.0354(18) Uani 1 1 d .
H48A H 0.1515 0.8934 0.1798 0.053 Uiso 1 1 calc R
H48B H 0.2407 0.8714 0.2465 0.053 Uiso 1 1 calc R
H48C H 0.0415 0.8064 0.2161 0.053 Uiso 1 1 calc R

loop_
_atom_site_aniso_label
_atom_site_aniso_U_11
_atom_site_aniso_U_22
_atom_site_aniso_U_33
_atom_site_aniso_U_23
_atom_site_aniso_U_13
_atom_site_aniso_U_12
Re1 0.01646(19) 0.03185(19) 0.02090(19) 0.00400(12) -0.00086(12) 0.00795(12)
Cl2 0.0347(10) 0.0474(10) 0.0324(10) 0.0095(8) 0.0105(9) 0.0231(9)
Cl1 0.0153(8) 0.0402(9) 0.0281(9) 0.0029(7) -0.0019(7) 0.0044(7)
P1 0.0199(9) 0.0339(9) 0.0238(9) 0.0086(8) 0.0018(8) 0.0087(7)
P3 0.0212(9) 0.0345(9) 0.0218(9) 0.0053(7) -0.0036(8) 0.0102(8)
P2 0.0174(9) 0.0288(8) 0.0220(9) 0.0062(7) 0.0015(7) 0.0076(7)
O1 0.034(3) 0.044(3) 0.036(3) 0.009(3) 0.000(3) 0.019(3)
C1 0.032(4) 0.026(3) 0.023(4) 0.008(3) -0.004(3) 0.014(3)
C2 0.022(4) 0.028(3) 0.022(4) 0.003(3) -0.006(3) 0.007(3)
C3 0.018(4) 0.039(4) 0.026(4) 0.000(3) -0.007(3) 0.007(3)
C4 0.036(4) 0.031(4) 0.023(4) 0.003(3) -0.003(3) 0.002(3)
C5 0.029(4) 0.047(5) 0.035(5) 0.005(4) -0.003(4) 0.014(4)
C6 0.047(6) 0.054(5) 0.028(5) 0.008(4) -0.008(4) 0.013(4)
C7 0.059(7) 0.050(5) 0.044(6) 0.016(5) 0.011(5) 0.003(5)
C8 0.048(6) 0.063(6) 0.033(5) 0.010(4) 0.012(5) 0.008(5)
C9 0.036(5) 0.052(5) 0.030(4) 0.005(4) 0.004(4) 0.016(4)
C10 0.035(5) 0.037(4) 0.030(4) 0.002(3) -0.009(4) 0.003(4)
C11 0.039(5) 0.040(5) 0.064(7) -0.002(5) 0.000(5) 0.004(4)
C12 0.063(7) 0.039(5) 0.082(9) -0.014(5) -0.001(7) 0.004(5)
C13 0.046(6) 0.053(6) 0.070(8) -0.008(6) 0.000(6) -0.006(5)
C14 0.038(5) 0.058(6) 0.058(7) -0.003(5) 0.010(5) -0.002(5)
C15 0.032(5) 0.047(5) 0.044(5) -0.006(4) 0.005(4) 0.002(4)
C21 0.030(4) 0.038(4) 0.025(4) 0.011(3) 0.007(3) 0.005(3)
C22 0.039(5) 0.037(4) 0.049(5) 0.012(4) 0.011(4) 0.011(4)
C23 0.055(6) 0.039(4) 0.048(6) 0.015(4) 0.015(5) 0.017(4)
C24 0.039(5) 0.049(5) 0.037(5) 0.014(4) 0.009(4) 0.024(4)
C25 0.025(4) 0.049(5) 0.042(5) 0.012(4) 0.002(4) 0.017(4)
C26 0.037(5) 0.033(4) 0.033(4) 0.008(3) 0.001(4) 0.012(3)
C27 0.022(4) 0.045(4) 0.035(4) 0.013(4) 0.006(4) 0.002(3)
C28 0.023(4) 0.048(4) 0.027(4) 0.006(4) 0.005(3) 0.010(3)
C31 0.022(4) 0.031(4) 0.022(4) 0.003(3) 0.002(3) 0.003(3)
C32 0.031(4) 0.031(4) 0.038(5) 0.008(3) 0.008(4) 0.007(3)
C33 0.045(5) 0.034(4) 0.052(6) 0.011(4) 0.022(5) 0.005(4)
C34 0.064(7) 0.041(5) 0.059(6) 0.021(5) 0.029(6) 0.023(5)
C35 0.051(6) 0.049(5) 0.052(6) 0.021(4) 0.021(5) 0.029(5)
C36 0.036(5) 0.043(4) 0.035(5) 0.010(4) 0.004(4) 0.016(4)
C37 0.024(4) 0.031(4) 0.030(4) 0.003(3) 0.002(3) 0.009(3)
C38 0.031(4) 0.039(4) 0.035(4) 0.010(4) 0.007(4) 0.015(3)
C41 0.030(4) 0.030(4) 0.025(4) 0.007(3) -0.005(3) 0.016(3)
C42 0.056(6) 0.033(4) 0.036(5) 0.008(4) 0.014(4) 0.013(4)
C43 0.074(7) 0.042(5) 0.060(7) 0.022(5) 0.039(6) 0.029(5)
C44 0.046(6) 0.043(5) 0.087(8) 0.029(5) 0.033(6) 0.018(4)
C45 0.031(5) 0.042(5) 0.080(8) 0.027(5) 0.002(5) 0.008(4)
C46 0.032(4) 0.032(4) 0.046(5) 0.017(4) 0.008(4) 0.020(3)
C47 0.029(4) 0.054(5) 0.034(5) 0.005(4) -0.011(4) 0.011(4)
C48 0.030(4) 0.048(5) 0.031(4) 0.005(4) 0.003(4) 0.021(4)

loop_
_atom_type_symbol
_atom_type_description
_atom_type_scat_dispersion_real
_atom_type_scat_dispersion_imag
_atom_type_scat_source
C C 0.0181 0.0091 'International Tables Vol C Tables 4.2.6.8 and 6.1.1.4'
H H 0.0000 0.0000 'International Tables Vol C Tables 4.2.6.8 and 6.1.1.4'
O O 0.0492 0.0322 'International Tables Vol C Tables 4.2.6.8 and 6.1.1.4'
P P 0.2955 0.4335 'International Tables Vol C Tables 4.2.6.8 and 6.1.1.4'
Cl Cl 0.3639 0.7018 'International Tables Vol C Tables 4.2.6.8 and 6.1.1.4'
Re Re -5.2083 5.8923 'International Tables Vol C Tables 4.2.6.8 and 6.1.1.4'

loop_
_geom_angle_atom_site_label_1
_geom_angle_atom_site_label_2
_geom_angle_atom_site_label_3
_geom_angle
C1 Re1 P2 89.4(3)
C1 Re1 P3 91.8(2)
P2 Re1 P3 94.00(6)
C1 Re1 P1 93.2(2)
P2 Re1 P1 95.91(6)
P3 Re1 P1 168.94(6)
C1 Re1 Cl2 102.5(3)
P2 Re1 Cl2 168.07(7)
P3 Re1 Cl2 85.51(6)
P1 Re1 Cl2 83.78(6)
C1 Re1 Cl1 171.9(3)
P2 Re1 Cl1 82.57(6)
P3 Re1 Cl1 87.30(6)
P1 Re1 Cl1 89.11(6)
Cl2 Re1 Cl1 85.50(7)
C27 P1 C28 102.2(4)
C27 P1 C21 104.2(4)
C28 P1 C21 98.5(4)
C27 P1 Re1 115.1(3)
C28 P1 Re1 112.7(3)
C21 P1 Re1 121.4(2)
C47 P3 C48 99.6(4)
C47 P3 C41 103.4(4)
C48 P3 C41 101.0(4)
C47 P3 Re1 117.2(3)
C48 P3 Re1 116.1(3)
C41 P3 Re1 116.8(2)
C37 P2 C38 100.4(4)
C37 P2 C31 104.1(3)
C38 P2 C31 98.6(4)
C37 P2 Re1 115.5(3)
C38 P2 Re1 117.3(3)
C31 P2 Re1 118.1(2)
C2 C1 Re1 171.8(6)
C1 C2 C3 113.2(6)
O1 C3 C4 109.3(6)
O1 C3 C10 107.2(7)
C4 C3 C10 110.4(7)
O1 C3 C2 106.8(6)
C4 C3 C2 111.9(7)
C10 C3 C2 111.1(7)
C9 C4 C5 118.0(8)
C9 C4 C3 122.3(8)
C5 C4 C3 119.4(8)
C6 C5 C4 120.2(9)
C5 C6 C7 120.3(9)
C8 C7 C6 120.1(9)
C7 C8 C9 120.7(10)
C4 C9 C8 120.7(9)
C11 C10 C15 118.6(9)
C11 C10 C3 119.6(9)
C15 C10 C3 121.8(8)
C10 C11 C12 121.3(10)
C13 C12 C11 119.9(10)
C14 C13 C12 118.4(10)
C13 C14 C15 121.2(10)
C14 C15 C10 120.6(9)
C22 C21 C26 120.7(8)
C22 C21 P1 122.2(7)
C26 C21 P1 116.7(6)
C21 C22 C23 119.5(9)
C24 C23 C22 121.2(8)
C23 C24 C25 118.9(8)
C26 C25 C24 120.0(8)
C25 C26 C21 119.6(8)
C36 C31 C32 118.9(7)
C36 C31 P2 122.5(6)
C32 C31 P2 118.5(6)
C33 C32 C31 120.2(8)
C32 C33 C34 119.2(9)
C35 C34 C33 119.9(8)
C36 C35 C34 120.6(9)
C35 C36 C31 121.2(9)
C42 C41 C46 119.8(8)
C42 C41 P3 122.5(7)
C46 C41 P3 117.7(6)
C43 C42 C41 119.2(10)
C44 C43 C42 121.6(10)
C43 C44 C45 119.8(9)
C44 C45 C46 118.9(10)
C41 C46 C45 120.6(9)

loop_
_geom_bond_atom_site_label_1
_geom_bond_atom_site_label_2
_geom_bond_distance
Re1 C1 1.738(8)
Re1 P2 2.3774(18)
Re1 P3 2.4399(19)
Re1 P1 2.4530(18)
Re1 Cl2 2.4886(18)
Re1 Cl1 2.5498(18)
P1 C27 1.818(8)
P1 C28 1.838(8)
P1 C21 1.846(8)
P3 C47 1.815(9)
P3 C48 1.834(8)
P3 C41 1.842(8)
P2 C37 1.815(8)
P2 C38 1.820(9)
P2 C31 1.844(8)
O1 C3 1.463(9)
C1 C2 1.512(11)
C2 C3 1.538(10)
C3 C4 1.514(11)
C3 C10 1.516(11)
C4 C9 1.384(12)
C4 C5 1.410(12)
C5 C6 1.387(13)
C6 C7 1.388(15)
C7 C8 1.348(15)
C8 C9 1.402(13)
C10 C11 1.358(13)
C10 C15 1.396(13)
C11 C12 1.405(15)
C12 C13 1.404(17)
C13 C14 1.366(16)
C14 C15 1.391(13)
C21 C22 1.367(12)
C21 C26 1.395(12)
C22 C23 1.395(13)
C23 C24 1.377(14)
C24 C25 1.405(13)
C25 C26 1.390(11)
C31 C36 1.393(11)
C31 C32 1.396(11)
C32 C33 1.378(12)
C33 C34 1.402(14)
C34 C35 1.381(15)
C35 C36 1.341(13)
C41 C42 1.387(12)
C41 C46 1.398(12)
C42 C43 1.386(14)
C43 C44 1.381(17)
C44 C45 1.396(16)
C45 C46 1.402(12)
